data_7210688
loop_
_publ_author_name
'Jin, Feng'
'Wang, Hui-Zhen'
'Zhang, Ying'
'Wang, Yang'
'Zhang, Jun'
'Kong, Lin'
'Hao, Fu-Ying'
'Yang, Jia-Xiang'
'Wu, Jie-Ying'
'Tian, Yu-Peng'
'Zhou, Hong-Ping'

_publ_section_title
;
 Metal cation- and anion-induced assembly: structures and luminescent
 properties
;
_journal_issue 18
_journal_name_full CrystEngComm
_journal_page_first 3687
_journal_paper_doi 10.1039/c3ce26685k
_journal_volume 15
_journal_year 2013
_chemical_formula_sum 'C25 H18 Br2 Hg N4'
_chemical_formula_weight 734.84
_chemical_name_systematic
;
?
;
_space_group_IT_number 14
_symmetry_cell_setting monoclinic
_symmetry_space_group_name_Hall '-P 2ybc'
_symmetry_space_group_name_H-M 'P 1 21/c 1'
_atom_sites_solution_hydrogens geom
_atom_sites_solution_primary direct
_atom_sites_solution_secondary difmap
_audit_creation_method SHELXL-97
_cell_angle_alpha 90.000(5)
_cell_angle_beta 96.751(5)
_cell_angle_gamma 90.000(5)
_cell_formula_units_Z 8
_cell_length_a 17.794(5)
_cell_length_b 18.670(5)
_cell_length_c 14.665(5)
_cell_measurement_reflns_used 4265
_cell_measurement_temperature 298(2)
_cell_measurement_theta_max 18.72
_cell_measurement_theta_min 2.20
_cell_volume 4838(3)
_computing_cell_refinement 'Bruker SMART'
_computing_data_collection 'Bruker SMART'
_computing_data_reduction 'Bruker SAINT'
_computing_molecular_graphics 'Bruker SHELXTL'
_computing_publication_material 'Bruker SHELXTL'
_computing_structure_refinement 'SHELXL-97 (Sheldrick, 1997)'
_computing_structure_solution 'SHELXS-97 (Sheldrick, 1990)'
_diffrn_ambient_temperature 298(2)
_diffrn_measured_fraction_theta_full 0.999
_diffrn_measured_fraction_theta_max 0.999
_diffrn_measurement_device_type 'CCD area detector'
_diffrn_measurement_method 'phi and omega scans'
_diffrn_radiation_monochromator graphite
_diffrn_radiation_source 'fine-focus sealed tube'
_diffrn_radiation_type MoK\a
_diffrn_radiation_wavelength 0.71069
_diffrn_reflns_av_R_equivalents 0.0724
_diffrn_reflns_av_sigmaI/netI 0.0729
_diffrn_reflns_limit_h_max 18
_diffrn_reflns_limit_h_min -21
_diffrn_reflns_limit_k_max 22
_diffrn_reflns_limit_k_min -22
_diffrn_reflns_limit_l_max 17
_diffrn_reflns_limit_l_min -16
_diffrn_reflns_number 34120
_diffrn_reflns_theta_full 25.00
_diffrn_reflns_theta_max 25.00
_diffrn_reflns_theta_min 1.15
_exptl_absorpt_coefficient_mu 9.686
_exptl_absorpt_correction_T_max 0.4442
_exptl_absorpt_correction_T_min 0.1592
_exptl_absorpt_correction_type multi-scan
_exptl_absorpt_process_details sadabs
_exptl_crystal_colour colorless
_exptl_crystal_density_diffrn 2.018
_exptl_crystal_density_method 'not measured'
_exptl_crystal_description Neddle
_exptl_crystal_F_000 2768
_exptl_crystal_size_max 0.30
_exptl_crystal_size_mid 0.20
_exptl_crystal_size_min 0.10
_refine_diff_density_max 0.946
_refine_diff_density_min -0.739
_refine_diff_density_rms 0.128
_refine_ls_extinction_coef 0.00004(3)
_refine_ls_extinction_expression Fc^*^=kFc[1+0.001xFc^2^\l^3^/sin(2\q)]^-1/4^
_refine_ls_extinction_method SHELXL
_refine_ls_goodness_of_fit_ref 0.991
_refine_ls_hydrogen_treatment constr
_refine_ls_matrix_type full
_refine_ls_number_parameters 578
_refine_ls_number_reflns 8517
_refine_ls_number_restraints 0
_refine_ls_restrained_S_all 0.991
_refine_ls_R_factor_all 0.1023
_refine_ls_R_factor_gt 0.0424
_refine_ls_shift/su_max 0.000
_refine_ls_shift/su_mean 0.000
_refine_ls_structure_factor_coef Fsqd
_refine_ls_weighting_details 'calc w=1/[\s^2^(Fo^2^)+(0.0355P)^2^+11.7377P] where P=(Fo^2^+2Fc^2^)/3'
_refine_ls_weighting_scheme calc
_refine_ls_wR_factor_gt 0.0793
_refine_ls_wR_factor_ref 0.1065
_reflns_number_gt 4838
_reflns_number_total 8517
_reflns_threshold_expression >2sigma(I)
_cod_data_source_file c3ce26685k.txt
_cod_data_source_block jf
_cod_depositor_comments
;
The following automatic conversions were performed:

'_symmetry_cell_setting' value 'Monoclinic' changed to 'monoclinic'
according to /home/saulius/struct/CIF-dictionaries/cif_core.dic
dictionary named 'cif_core.dic' version 2.4.2 from 2011-04-26.

Automatic conversion script
Id: cif_fix_values 1891 2012-01-12 08:04:46Z andrius 
;
_cod_original_cell_volume 4838(2)
_cod_original_sg_symbol_H-M 'P2(1)/c '
_cod_database_code 7210688

loop_
_symmetry_equiv_pos_as_xyz
'x, y, z'
'-x, y+1/2, -z+1/2'
'-x, -y, -z'
'x, -y-1/2, z-1/2'

loop_
_atom_site_label
_atom_site_type_symbol
_atom_site_fract_x
_atom_site_fract_y
_atom_site_fract_z
_atom_site_U_iso_or_equiv
_atom_site_adp_type
_atom_site_occupancy
_atom_site_symmetry_multiplicity
_atom_site_calc_flag
_atom_site_refinement_flags
Hg1 Hg 0.44434(2) 0.16774(2) 0.61484(3) 0.06273(15) Uani 1 1 d .
Hg2 Hg 0.03716(2) 0.45419(2) 0.72308(3) 0.07343(17) Uani 1 1 d .
Br3 Br -0.03720(7) 0.53230(6) 0.81914(10) 0.0955(4) Uani 1 1 d .
Br4 Br 0.10738(8) 0.48493(6) 0.59140(9) 0.0927(4) Uani 1 1 d .
Br1 Br 0.52902(6) 0.15353(7) 0.76279(8) 0.0848(4) Uani 1 1 d .
Br2 Br 0.46236(9) 0.20825(8) 0.45951(9) 0.1062(5) Uani 1 1 d .
C10 C 0.1780(5) 0.3549(5) 0.8335(6) 0.048(2) Uani 1 1 d .
N6 N 0.3095(4) 0.1993(3) 0.6253(4) 0.0415(17) Uani 1 1 d .
C31 C 0.2620(5) 0.1423(4) 0.6083(6) 0.041(2) Uani 1 1 d .
N7 N -0.1543(4) 0.2672(4) 0.4130(6) 0.063(2) Uani 1 1 d .
C41 C 0.3161(5) 0.3957(5) 0.6048(6) 0.053(2) Uani 1 1 d .
H41 H 0.2742 0.4021 0.5612 0.063 Uiso 1 1 calc R
C11 C 0.2094(5) 0.4264(4) 0.8596(6) 0.051(2) Uani 1 1 d .
N2 N 0.1053(4) 0.3520(4) 0.7929(5) 0.0497(19) Uani 1 1 d .
C48 C -0.2060(5) 0.2156(5) 0.4068(9) 0.087(4) Uani 1 1 d .
H48 H -0.1980 0.1677 0.4227 0.104 Uiso 1 1 calc R
C38 C 0.4404(5) 0.3790(5) 0.7345(7) 0.064(3) Uani 1 1 d .
H38 H 0.4824 0.3734 0.7780 0.077 Uiso 1 1 calc R
C12 C 0.2832(6) 0.4441(5) 0.8488(7) 0.071(3) Uani 1 1 d .
H12 H 0.3136 0.4101 0.8247 0.085 Uiso 1 1 calc R
C7 C 0.1135(5) 0.2242(5) 0.7888(6) 0.052(2) Uani 1 1 d .
H7 H 0.0905 0.1805 0.7731 0.062 Uiso 1 1 calc R
C4 C -0.0526(6) 0.2257(5) 0.7160(7) 0.062(3) Uani 1 1 d .
H4 H -0.0310 0.1813 0.7311 0.075 Uiso 1 1 calc R
C35 C 0.2799(5) 0.2657(4) 0.6166(5) 0.040(2) Uani 1 1 d .
C3 C -0.1280(6) 0.2299(6) 0.6802(8) 0.079(3) Uani 1 1 d .
H3 H -0.1570 0.1885 0.6714 0.095 Uiso 1 1 calc R
C36 C 0.3317(5) 0.3278(4) 0.6425(6) 0.040(2) Uani 1 1 d .
C42 C 0.0749(5) 0.2319(4) 0.5232(5) 0.039(2) Uani 1 1 d .
C32 C 0.1862(5) 0.1516(4) 0.5779(5) 0.044(2) Uani 1 1 d .
H32 H 0.1554 0.1115 0.5676 0.053 Uiso 1 1 calc R
N8 N -0.1882(6) 0.3312(5) 0.3836(8) 0.115(4) Uani 1 1 d .
C46 C -0.0292(5) 0.3121(5) 0.4723(7) 0.056(3) Uani 1 1 d .
H46 H -0.0465 0.3589 0.4640 0.068 Uiso 1 1 calc R
C33 C 0.1544(4) 0.2201(4) 0.5620(5) 0.0360(19) Uani 1 1 d .
C28 C 0.2862(7) -0.0538(5) 0.6648(8) 0.082(4) Uani 1 1 d .
H28 H 0.2583 -0.0927 0.6821 0.098 Uiso 1 1 calc R
C16 C 0.1657(6) 0.4782(5) 0.8972(6) 0.058(3) Uani 1 1 d .
H16 H 0.1160 0.4681 0.9065 0.070 Uiso 1 1 calc R
N1 N -0.0410(5) 0.3514(4) 0.7047(6) 0.068(2) Uani 1 1 d .
C45 C -0.0781(5) 0.2557(4) 0.4484(6) 0.048(2) Uani 1 1 d .
C26 C 0.4013(6) -0.0029(6) 0.6351(8) 0.083(4) Uani 1 1 d .
H26 H 0.4530 -0.0076 0.6326 0.100 Uiso 1 1 calc R
C39 C 0.4235(6) 0.4450(5) 0.6963(7) 0.060(3) Uani 1 1 d .
H39 H 0.4539 0.4841 0.7145 0.072 Uiso 1 1 calc R
C34 C 0.2040(5) 0.2768(4) 0.5863(6) 0.043(2) Uani 1 1 d .
H34 H 0.1856 0.3234 0.5821 0.051 Uiso 1 1 calc R
C30 C 0.2953(5) 0.0703(4) 0.6250(6) 0.045(2) Uani 1 1 d .
N5 N 0.3691(4) 0.0619(4) 0.6185(5) 0.055(2) Uani 1 1 d .
C37 C 0.3950(5) 0.3209(5) 0.7083(6) 0.052(2) Uani 1 1 d .
H37 H 0.4067 0.2764 0.7347 0.062 Uiso 1 1 calc R
C5 C -0.0088(5) 0.2876(5) 0.7295(6) 0.048(2) Uani 1 1 d .
C40 C 0.3620(6) 0.4536(5) 0.6315(7) 0.063(3) Uani 1 1 d .
H40 H 0.3511 0.4984 0.6055 0.075 Uiso 1 1 calc R
C44 C -0.0495(5) 0.1862(5) 0.4602(6) 0.051(2) Uani 1 1 d .
H44 H -0.0809 0.1473 0.4436 0.061 Uiso 1 1 calc R
C6 C 0.0723(5) 0.2880(5) 0.7707(6) 0.051(2) Uani 1 1 d .
C14 C 0.2700(7) 0.5618(7) 0.9092(8) 0.087(4) Uani 1 1 d .
H14 H 0.2900 0.6066 0.9257 0.104 Uiso 1 1 calc R
C47 C 0.0440(5) 0.3000(5) 0.5080(6) 0.054(2) Uani 1 1 d .
H47 H 0.0750 0.3394 0.5229 0.065 Uiso 1 1 calc R
C29 C 0.2522(5) 0.0116(5) 0.6486(6) 0.056(3) Uani 1 1 d .
H29 H 0.2009 0.0171 0.6532 0.067 Uiso 1 1 calc R
C2 C -0.1593(7) 0.2940(7) 0.6582(9) 0.094(4) Uani 1 1 d .
H2 H -0.2100 0.2974 0.6346 0.113 Uiso 1 1 calc R
C15 C 0.1970(7) 0.5459(5) 0.9209(7) 0.075(3) Uani 1 1 d .
H15 H 0.1673 0.5804 0.9451 0.091 Uiso 1 1 calc R
C43 C 0.0246(5) 0.1744(4) 0.4962(6) 0.048(2) Uani 1 1 d .
H43 H 0.0422 0.1276 0.5029 0.058 Uiso 1 1 calc R
C50 C -0.2634(6) 0.3155(7) 0.3574(11) 0.121(6) Uani 1 1 d .
H50 H -0.3014 0.3468 0.3334 0.145 Uiso 1 1 calc R
C49 C -0.2697(7) 0.2448(7) 0.3742(13) 0.153(8) Uani 1 1 d .
H49 H -0.3150 0.2197 0.3636 0.184 Uiso 1 1 calc R
C27 C 0.3614(6) -0.0616(5) 0.6554(9) 0.091(4) Uani 1 1 d .
H27 H 0.3846 -0.1062 0.6628 0.109 Uiso 1 1 calc R
C8 C 0.1889(5) 0.2255(5) 0.8300(6) 0.051(2) Uani 1 1 d .
C13 C 0.3136(7) 0.5109(6) 0.8729(8) 0.089(4) Uani 1 1 d .
H13 H 0.3634 0.5212 0.8643 0.107 Uiso 1 1 calc R
C1 C -0.1153(7) 0.3543(7) 0.6710(9) 0.098(4) Uani 1 1 d .
H1 H -0.1370 0.3987 0.6560 0.117 Uiso 1 1 calc R
C9 C 0.2196(5) 0.2924(5) 0.8516(6) 0.050(2) Uani 1 1 d .
H9 H 0.2693 0.2956 0.8790 0.060 Uiso 1 1 calc R
C17 C 0.2312(5) 0.1575(4) 0.8499(6) 0.047(2) Uani 1 1 d .
C18 C 0.3094(5) 0.1552(5) 0.8507(6) 0.056(3) Uani 1 1 d .
H18 H 0.3358 0.1965 0.8388 0.067 Uiso 1 1 calc R
C22 C 0.1944(5) 0.0951(5) 0.8695(6) 0.058(3) Uani 1 1 d .
H22 H 0.1421 0.0958 0.8695 0.069 Uiso 1 1 calc R
C20 C 0.3109(6) 0.0297(5) 0.8895(6) 0.053(2) Uani 1 1 d .
C19 C 0.3481(5) 0.0915(5) 0.8690(6) 0.055(2) Uani 1 1 d .
H19 H 0.4002 0.0904 0.8676 0.066 Uiso 1 1 calc R
C21 C 0.2332(6) 0.0316(5) 0.8893(6) 0.058(3) Uani 1 1 d .
H21 H 0.2071 -0.0096 0.9023 0.069 Uiso 1 1 calc R
N3 N 0.3498(5) -0.0356(5) 0.9089(6) 0.066(2) Uani 1 1 d .
N4 N 0.4262(7) -0.0440(6) 0.9241(8) 0.122(4) Uani 1 1 d .
C23 C 0.3166(6) -0.0960(6) 0.9190(10) 0.100(5) Uani 1 1 d .
H23 H 0.2648 -0.1046 0.9104 0.120 Uiso 1 1 calc R
C24 C 0.3693(9) -0.1421(7) 0.9432(11) 0.121(5) Uani 1 1 d .
H24 H 0.3598 -0.1895 0.9579 0.146 Uiso 1 1 calc R
C25 C 0.4390(7) -0.1145(6) 0.9451(9) 0.089(4) Uani 1 1 d .
H25 H 0.4852 -0.1379 0.9577 0.107 Uiso 1 1 calc R

loop_
_atom_site_aniso_label
_atom_site_aniso_U_11
_atom_site_aniso_U_22
_atom_site_aniso_U_33
_atom_site_aniso_U_23
_atom_site_aniso_U_13
_atom_site_aniso_U_12
Hg1 0.0514(3) 0.0675(3) 0.0683(3) 0.0060(2) 0.0031(2) 0.0017(2)
Hg2 0.0696(3) 0.0581(3) 0.0921(4) -0.0027(2) 0.0075(2) 0.0155(2)
Br3 0.0735(8) 0.0831(8) 0.1305(11) -0.0294(8) 0.0140(8) 0.0230(6)
Br4 0.1282(11) 0.0515(6) 0.1019(9) 0.0033(6) 0.0290(8) -0.0070(7)
Br1 0.0576(7) 0.1006(9) 0.0892(8) 0.0069(7) -0.0204(6) 0.0076(6)
Br2 0.1344(12) 0.1193(11) 0.0669(8) 0.0068(8) 0.0202(8) -0.0174(9)
C10 0.057(6) 0.058(6) 0.030(5) -0.003(4) 0.012(5) 0.002(5)
N6 0.039(4) 0.042(4) 0.043(4) 0.007(3) 0.003(3) 0.003(3)
C31 0.034(5) 0.036(5) 0.052(6) -0.005(4) 0.008(4) -0.008(4)
N7 0.035(5) 0.048(5) 0.102(7) -0.009(4) -0.008(4) 0.010(4)
C41 0.054(6) 0.053(6) 0.046(6) 0.007(5) -0.011(5) -0.006(5)
C11 0.059(7) 0.041(5) 0.053(6) -0.008(5) 0.008(5) 0.003(5)
N2 0.050(5) 0.047(4) 0.054(5) -0.004(4) 0.013(4) 0.000(4)
C48 0.018(5) 0.022(5) 0.214(14) -0.002(6) -0.015(7) -0.010(4)
C38 0.046(6) 0.064(7) 0.079(8) 0.008(6) -0.008(5) -0.013(5)
C12 0.058(7) 0.064(7) 0.092(8) -0.020(6) 0.012(6) -0.009(6)
C7 0.056(7) 0.046(5) 0.057(6) -0.005(5) 0.018(5) 0.003(5)
C4 0.053(7) 0.057(6) 0.077(7) -0.011(5) 0.007(6) -0.005(5)
C35 0.038(5) 0.047(5) 0.034(5) 0.007(4) 0.007(4) -0.002(4)
C3 0.054(8) 0.080(8) 0.102(9) -0.021(7) 0.005(7) -0.012(6)
C36 0.038(5) 0.035(5) 0.046(5) 0.003(4) 0.005(4) -0.011(4)
C42 0.041(5) 0.039(5) 0.038(5) -0.006(4) 0.006(4) -0.003(4)
C32 0.045(6) 0.039(5) 0.047(5) 0.001(4) 0.004(4) -0.008(4)
N8 0.091(8) 0.086(7) 0.161(11) -0.017(7) -0.022(7) 0.025(6)
C46 0.035(6) 0.040(5) 0.089(8) -0.004(5) -0.013(5) -0.001(4)
C33 0.034(5) 0.036(5) 0.037(5) -0.003(4) 0.002(4) -0.003(4)
C28 0.083(9) 0.038(6) 0.114(10) 0.017(6) -0.032(7) -0.018(6)
C16 0.063(7) 0.060(6) 0.051(6) 0.002(5) 0.005(5) 0.004(5)
N1 0.062(6) 0.056(5) 0.085(6) -0.010(5) 0.002(5) 0.015(4)
C45 0.045(6) 0.043(5) 0.055(6) -0.001(4) 0.003(5) 0.004(5)
C26 0.055(7) 0.060(7) 0.126(10) 0.004(7) -0.022(7) 0.009(6)
C39 0.063(7) 0.056(6) 0.061(7) 0.000(5) 0.004(6) -0.033(5)
C34 0.048(6) 0.032(5) 0.050(6) 0.002(4) 0.010(5) 0.001(4)
C30 0.047(6) 0.036(5) 0.049(6) -0.002(4) 0.001(5) 0.002(4)
N5 0.038(5) 0.045(5) 0.077(6) 0.004(4) -0.007(4) 0.002(4)
C37 0.043(6) 0.047(5) 0.065(6) 0.006(5) -0.001(5) -0.012(4)
C5 0.036(6) 0.060(6) 0.050(6) -0.010(5) 0.011(5) -0.001(5)
C40 0.075(8) 0.045(6) 0.066(7) 0.010(5) 0.001(6) -0.014(5)
C44 0.040(6) 0.048(6) 0.064(6) -0.006(5) 0.000(5) -0.011(4)
C6 0.049(6) 0.057(6) 0.047(6) -0.018(5) 0.012(5) -0.001(5)
C14 0.083(9) 0.085(9) 0.093(9) -0.008(7) 0.009(8) -0.025(8)
C47 0.047(6) 0.042(5) 0.072(7) -0.007(5) 0.000(5) -0.006(4)
C29 0.045(6) 0.044(5) 0.075(7) 0.005(5) -0.008(5) -0.004(5)
C2 0.058(8) 0.086(9) 0.135(12) -0.021(9) -0.003(7) 0.005(7)
C15 0.111(10) 0.041(6) 0.073(8) -0.011(5) 0.008(7) 0.005(6)
C43 0.045(6) 0.036(5) 0.062(6) 0.000(4) 0.000(5) 0.000(4)
C50 0.023(6) 0.086(10) 0.241(18) -0.046(10) -0.037(8) 0.010(6)
C49 0.042(8) 0.062(9) 0.34(3) -0.033(11) -0.031(11) 0.000(7)
C27 0.052(8) 0.046(7) 0.161(12) -0.006(7) -0.039(8) 0.006(6)
C8 0.052(6) 0.063(6) 0.039(6) 0.009(5) 0.010(5) -0.001(5)
C13 0.096(10) 0.073(8) 0.101(9) -0.029(7) 0.025(8) -0.028(7)
C1 0.056(8) 0.084(9) 0.149(12) 0.005(8) -0.005(8) 0.031(7)
C9 0.049(6) 0.057(6) 0.044(6) -0.004(5) 0.009(5) 0.002(5)
C17 0.057(7) 0.043(5) 0.039(5) 0.003(4) 0.001(5) -0.005(5)
C18 0.051(6) 0.055(6) 0.065(7) 0.010(5) 0.015(5) 0.003(5)
C22 0.042(6) 0.066(7) 0.064(7) -0.009(5) -0.002(5) 0.005(5)
C20 0.056(7) 0.056(6) 0.047(6) -0.007(5) 0.006(5) 0.003(5)
C19 0.040(6) 0.076(7) 0.048(6) 0.010(5) 0.007(5) 0.007(5)
C21 0.063(7) 0.045(6) 0.064(7) -0.003(5) 0.004(5) -0.006(5)
N3 0.052(6) 0.071(6) 0.071(6) 0.000(5) 0.001(5) 0.025(5)
N4 0.095(9) 0.122(10) 0.149(11) 0.003(8) 0.015(8) 0.038(7)
C23 0.038(7) 0.054(7) 0.200(15) 0.045(8) -0.013(8) 0.002(6)
C24 0.092(11) 0.066(8) 0.205(17) 0.037(9) 0.011(11) 0.004(8)
C25 0.078(9) 0.068(8) 0.125(11) 0.027(7) 0.026(8) 0.039(7)

loop_
_atom_type_symbol
_atom_type_description
_atom_type_scat_dispersion_real
_atom_type_scat_dispersion_imag
_atom_type_scat_source
C C 0.0033 0.0016 'International Tables Vol C Tables 4.2.6.8 and 6.1.1.4'
H H 0.0000 0.0000 'International Tables Vol C Tables 4.2.6.8 and 6.1.1.4'
N N 0.0061 0.0033 'International Tables Vol C Tables 4.2.6.8 and 6.1.1.4'
Br Br -0.2901 2.4595 'International Tables Vol C Tables 4.2.6.8 and 6.1.1.4'
Hg Hg -2.3894 9.2266 'International Tables Vol C Tables 4.2.6.8 and 6.1.1.4'

loop_
_geom_angle_atom_site_label_1
_geom_angle_atom_site_label_2
_geom_angle_atom_site_label_3
_geom_angle
N5 Hg1 Br2 114.17(19)
N5 Hg1 N6 69.4(2)
Br2 Hg1 N6 102.45(15)
N5 Hg1 Br1 100.05(18)
Br2 Hg1 Br1 134.80(5)
N6 Hg1 Br1 117.21(15)
N1 Hg2 N2 70.6(3)
N1 Hg2 Br4 116.2(2)
N2 Hg2 Br4 103.76(16)
N1 Hg2 Br3 101.2(2)
N2 Hg2 Br3 119.40(17)
Br4 Hg2 Br3 130.37(5)
N2 C10 C9 120.5(8)
N2 C10 C11 117.4(8)
C9 C10 C11 122.1(9)
C35 N6 C31 118.3(7)
C35 N6 Hg1 125.4(5)
C31 N6 Hg1 112.6(5)
N6 C31 C32 121.4(7)
N6 C31 C30 116.9(7)
C32 C31 C30 121.7(7)
C48 N7 N8 109.4(8)
C48 N7 C45 122.9(8)
N8 N7 C45 127.7(8)
C40 C41 C36 120.9(8)
C40 C41 H41 119.5
C36 C41 H41 119.5
C12 C11 C16 117.5(9)
C12 C11 C10 121.4(8)
C16 C11 C10 121.1(9)
C10 N2 C6 120.2(7)
C10 N2 Hg2 123.8(6)
C6 N2 Hg2 114.3(6)
C49 C48 N7 106.7(9)
C49 C48 H48 126.6
N7 C48 H48 126.6
C39 C38 C37 120.0(9)
C39 C38 H38 120.0
C37 C38 H38 120.0
C13 C12 C11 122.2(10)
C13 C12 H12 118.9
C11 C12 H12 118.9
C6 C7 C8 121.1(8)
C6 C7 H7 119.5
C8 C7 H7 119.5
C3 C4 C5 120.5(10)
C3 C4 H4 119.8
C5 C4 H4 119.8
N6 C35 C34 121.5(7)
N6 C35 C36 117.8(7)
C34 C35 C36 120.7(7)
C2 C3 C4 119.9(10)
C2 C3 H3 120.1
C4 C3 H3 120.1
C41 C36 C37 117.5(7)
C41 C36 C35 120.9(7)
C37 C36 C35 121.6(7)
C47 C42 C43 114.9(8)
C47 C42 C33 122.6(7)
C43 C42 C33 122.5(7)
C31 C32 C33 121.8(7)
C31 C32 H32 119.1
C33 C32 H32 119.1
N7 N8 C50 106.1(10)
C47 C46 C45 121.0(8)
C47 C46 H46 119.5
C45 C46 H46 119.5
C34 C33 C32 114.6(7)
C34 C33 C42 122.2(7)
C32 C33 C42 123.2(7)
C27 C28 C29 119.6(10)
C27 C28 H28 120.2
C29 C28 H28 120.2
C11 C16 C15 119.9(10)
C11 C16 H16 120.1
C15 C16 H16 120.1
C1 N1 C5 119.8(9)
C1 N1 Hg2 122.9(7)
C5 N1 Hg2 117.3(6)
C46 C45 N7 121.7(8)
C46 C45 C44 117.8(8)
N7 C45 C44 120.5(8)
C27 C26 N5 122.8(10)
C27 C26 H26 118.6
N5 C26 H26 118.6
C38 C39 C40 120.5(8)
C38 C39 H39 119.8
C40 C39 H39 119.8
C35 C34 C33 122.1(7)
C35 C34 H34 119.0
C33 C34 H34 119.0
N5 C30 C29 119.7(7)
N5 C30 C31 118.2(7)
C29 C30 C31 122.1(8)
C30 N5 C26 119.5(8)
C30 N5 Hg1 117.5(5)
C26 N5 Hg1 121.2(6)
C38 C37 C36 121.1(8)
C38 C37 H37 119.4
C36 C37 H37 119.4
N1 C5 C4 118.6(8)
N1 C5 C6 117.5(8)
C4 C5 C6 123.9(9)
C41 C40 C39 120.0(9)
C41 C40 H40 120.0
C39 C40 H40 120.0
C43 C44 C45 120.8(8)
C43 C44 H44 119.6
C45 C44 H44 119.6
N2 C6 C7 120.0(8)
N2 C6 C5 118.2(8)
C7 C6 C5 121.9(8)
C15 C14 C13 119.3(11)
C15 C14 H14 120.4
C13 C14 H14 120.4
C46 C47 C42 123.6(8)
C46 C47 H47 118.2
C42 C47 H47 118.2
C28 C29 C30 119.8(9)
C28 C29 H29 120.1
C30 C29 H29 120.1
C3 C2 C1 119.0(11)
C3 C2 H2 120.5
C1 C2 H2 120.5
C14 C15 C16 121.3(10)
C14 C15 H15 119.4
C16 C15 H15 119.4
C44 C43 C42 121.9(8)
C44 C43 H43 119.1
C42 C43 H43 119.1
C49 C50 N8 104.8(10)
C49 C50 H50 127.6
N8 C50 H50 127.6
C48 C49 C50 113.0(10)
C48 C49 H49 123.5
C50 C49 H49 123.5
C26 C27 C28 118.6(10)
C26 C27 H27 120.7
C28 C27 H27 120.7
C9 C8 C7 116.4(8)
C9 C8 C17 123.3(8)
C7 C8 C17 120.3(8)
C12 C13 C14 119.9(11)
C12 C13 H13 120.0
C14 C13 H13 120.0
N1 C1 C2 122.2(11)
N1 C1 H1 118.9
C2 C1 H1 118.9
C8 C9 C10 121.7(9)
C8 C9 H9 119.1
C10 C9 H9 119.1
C22 C17 C18 118.0(8)
C22 C17 C8 121.3(8)
C18 C17 C8 120.7(8)
C19 C18 C17 120.2(9)
C19 C18 H18 119.9
C17 C18 H18 119.9
C17 C22 C21 121.8(9)
C17 C22 H22 119.1
C21 C22 H22 119.1
C21 C20 C19 118.8(9)
C21 C20 N3 119.3(9)
C19 C20 N3 121.9(9)
C18 C19 C20 121.4(9)
C18 C19 H19 119.3
C20 C19 H19 119.3
C20 C21 C22 119.8(9)
C20 C21 H21 120.1
C22 C21 H21 120.1
C23 N3 N4 110.1(9)
C23 N3 C20 123.8(9)
N4 N3 C20 126.1(10)
N3 N4 C25 106.6(11)
N3 C23 C24 106.7(10)
N3 C23 H23 126.7
C24 C23 H23 126.7
C23 C24 C25 112.9(12)
C23 C24 H24 123.5
C25 C24 H24 123.5
N4 C25 C24 103.6(11)
N4 C25 H25 128.2
C24 C25 H25 128.2

loop_
_geom_bond_atom_site_label_1
_geom_bond_atom_site_label_2
_geom_bond_distance
Hg1 N5 2.391(7)
Hg1 Br2 2.4568(15)
Hg1 N6 2.493(6)
Hg1 Br1 2.5060(13)
Hg2 N1 2.367(8)
Hg2 N2 2.422(7)
Hg2 Br4 2.4873(15)
Hg2 Br3 2.5099(13)
C10 N2 1.359(10)
C10 C9 1.392(11)
C10 C11 1.481(12)
N6 C35 1.348(9)
N6 C31 1.363(9)
C31 C32 1.381(11)
C31 C30 1.477(11)
N7 C48 1.328(10)
N7 N8 1.385(11)
N7 C45 1.410(10)
C41 C40 1.383(12)
C41 C36 1.398(11)
C41 H41 0.9300
C11 C12 1.381(12)
C11 C16 1.393(12)
N2 C6 1.355(10)
C48 C49 1.298(14)
C48 H48 0.9300
C38 C39 1.371(12)
C38 C37 1.378(11)
C38 H38 0.9300
C12 C13 1.388(13)
C12 H12 0.9300
C7 C6 1.407(12)
C7 C8 1.407(12)
C7 H7 0.9300
C4 C3 1.385(13)
C4 C5 1.394(12)
C4 H4 0.9300
C35 C34 1.386(11)
C35 C36 1.502(10)
C3 C2 1.342(14)
C3 H3 0.9300
C36 C37 1.401(11)
C42 C47 1.393(11)
C42 C43 1.424(10)
C42 C33 1.478(11)
C32 C33 1.407(10)
C32 H32 0.9300
N8 C50 1.380(13)
C46 C47 1.365(11)
C46 C45 1.385(11)
C46 H46 0.9300
C33 C34 1.398(10)
C28 C27 1.368(14)
C28 C29 1.372(12)
C28 H28 0.9300
C16 C15 1.408(12)
C16 H16 0.9300
N1 C1 1.356(12)
N1 C5 1.354(11)
C45 C44 1.397(11)
C26 C27 1.359(14)
C26 N5 1.348(11)
C26 H26 0.9300
C39 C40 1.372(12)
C39 H39 0.9300
C34 H34 0.9300
C30 N5 1.338(10)
C30 C29 1.403(11)
C37 H37 0.9300
C5 C6 1.497(12)
C40 H40 0.9300
C44 C43 1.379(11)
C44 H44 0.9300
C14 C15 1.362(14)
C14 C13 1.373(15)
C14 H14 0.9300
C47 H47 0.9300
C29 H29 0.9300
C2 C1 1.372(15)
C2 H2 0.9300
C15 H15 0.9300
C43 H43 0.9300
C50 C49 1.350(16)
C50 H50 0.9300
C49 H49 0.9300
C27 H27 0.9300
C8 C9 1.384(12)
C8 C17 1.487(12)
C13 H13 0.9300
C1 H1 0.9300
C9 H9 0.9300
C17 C22 1.383(12)
C17 C18 1.392(12)
C18 C19 1.383(11)
C18 H18 0.9300
C22 C21 1.386(12)
C22 H22 0.9300
C20 C21 1.382(12)
C20 C19 1.381(12)
C20 N3 1.414(11)
C19 H19 0.9300
C21 H21 0.9300
N3 C23 1.289(12)
N3 N4 1.360(12)
N4 C25 1.365(13)
C23 C24 1.292(14)
C23 H23 0.9300
C24 C25 1.342(15)
C24 H24 0.9300
C25 H25 0.9300

loop_
_geom_torsion_atom_site_label_1
_geom_torsion_atom_site_label_2
_geom_torsion_atom_site_label_3
_geom_torsion_atom_site_label_4
_geom_torsion
N5 Hg1 N6 C35 -170.9(7)
Br2 Hg1 N6 C35 -59.5(6)
Br1 Hg1 N6 C35 98.1(6)
N5 Hg1 N6 C31 -12.9(5)
Br2 Hg1 N6 C31 98.5(5)
Br1 Hg1 N6 C31 -103.8(5)
C35 N6 C31 C32 3.7(12)
Hg1 N6 C31 C32 -156.1(6)
C35 N6 C31 C30 -175.6(7)
Hg1 N6 C31 C30 24.6(9)
N2 C10 C11 C12 -140.9(9)
C9 C10 C11 C12 40.9(13)
N2 C10 C11 C16 39.9(12)
C9 C10 C11 C16 -138.2(9)
C9 C10 N2 C6 0.8(12)
C11 C10 N2 C6 -177.4(7)
C9 C10 N2 Hg2 -164.0(6)
C11 C10 N2 Hg2 17.9(10)
N1 Hg2 N2 C10 178.3(7)
Br4 Hg2 N2 C10 65.0(6)
Br3 Hg2 N2 C10 -89.6(6)
N1 Hg2 N2 C6 12.7(6)
Br4 Hg2 N2 C6 -100.6(6)
Br3 Hg2 N2 C6 104.8(5)
N8 N7 C48 C49 0.6(16)
C45 N7 C48 C49 178.1(12)
C16 C11 C12 C13 -0.9(15)
C10 C11 C12 C13 179.9(10)
C31 N6 C35 C34 -3.6(12)
Hg1 N6 C35 C34 153.4(6)
C31 N6 C35 C36 175.4(7)
Hg1 N6 C35 C36 -27.7(10)
C5 C4 C3 C2 0.1(16)
C40 C41 C36 C37 0.3(13)
C40 C41 C36 C35 177.3(8)
N6 C35 C36 C41 155.4(8)
C34 C35 C36 C41 -25.7(12)
N6 C35 C36 C37 -27.8(12)
C34 C35 C36 C37 151.1(8)
N6 C31 C32 C33 0.7(13)
C30 C31 C32 C33 179.9(8)
C48 N7 N8 C50 -1.1(14)
C45 N7 N8 C50 -178.5(11)
C31 C32 C33 C34 -4.8(12)
C31 C32 C33 C42 175.5(8)
C47 C42 C33 C34 0.3(12)
C43 C42 C33 C34 178.4(8)
C47 C42 C33 C32 179.9(8)
C43 C42 C33 C32 -2.0(12)
C12 C11 C16 C15 1.1(14)
C10 C11 C16 C15 -179.7(8)
N2 Hg2 N1 C1 171.9(9)
Br4 Hg2 N1 C1 -91.9(9)
Br3 Hg2 N1 C1 54.5(9)
N2 Hg2 N1 C5 -8.1(6)
Br4 Hg2 N1 C5 88.1(7)
Br3 Hg2 N1 C5 -125.5(6)
C47 C46 C45 N7 178.9(9)
C47 C46 C45 C44 -1.3(14)
C48 N7 C45 C46 -166.1(10)
N8 N7 C45 C46 10.9(16)
C48 N7 C45 C44 14.1(15)
N8 N7 C45 C44 -168.8(10)
C37 C38 C39 C40 -0.5(15)
N6 C35 C34 C33 -0.9(12)
C36 C35 C34 C33 -179.8(7)
C32 C33 C34 C35 5.0(11)
C42 C33 C34 C35 -175.4(7)
N6 C31 C30 N5 -26.8(12)
C32 C31 C30 N5 153.9(8)
N6 C31 C30 C29 152.2(8)
C32 C31 C30 C29 -27.1(13)
C29 C30 N5 C26 -0.4(13)
C31 C30 N5 C26 178.7(9)
C29 C30 N5 Hg1 -165.3(6)
C31 C30 N5 Hg1 13.8(10)
C27 C26 N5 C30 2.4(17)
C27 C26 N5 Hg1 166.8(9)
Br2 Hg1 N5 C30 -95.5(6)
N6 Hg1 N5 C30 -0.7(6)
Br1 Hg1 N5 C30 114.7(6)
Br2 Hg1 N5 C26 99.8(8)
N6 Hg1 N5 C26 -165.4(9)
Br1 Hg1 N5 C26 -49.9(8)
C39 C38 C37 C36 0.4(14)
C41 C36 C37 C38 -0.3(13)
C35 C36 C37 C38 -177.2(8)
C1 N1 C5 C4 2.6(14)
Hg2 N1 C5 C4 -177.4(6)
C1 N1 C5 C6 -177.0(9)
Hg2 N1 C5 C6 3.0(10)
C3 C4 C5 N1 -1.7(14)
C3 C4 C5 C6 177.8(9)
C36 C41 C40 C39 -0.5(14)
C38 C39 C40 C41 0.6(15)
C46 C45 C44 C43 1.2(14)
N7 C45 C44 C43 -179.0(8)
C10 N2 C6 C7 -0.7(12)
Hg2 N2 C6 C7 165.5(6)
C10 N2 C6 C5 177.7(7)
Hg2 N2 C6 C5 -16.1(9)
C8 C7 C6 N2 0.2(13)
C8 C7 C6 C5 -178.1(8)
N1 C5 C6 N2 9.3(12)
C4 C5 C6 N2 -170.3(8)
N1 C5 C6 C7 -172.4(8)
C4 C5 C6 C7 8.1(13)
C45 C46 C47 C42 -0.2(15)
C43 C42 C47 C46 1.8(13)
C33 C42 C47 C46 -180.0(9)
C27 C28 C29 C30 -1.7(16)
N5 C30 C29 C28 0.1(14)
C31 C30 C29 C28 -179.0(9)
C4 C3 C2 C1 0.6(19)
C13 C14 C15 C16 0.5(18)
C11 C16 C15 C14 -1.0(15)
C45 C44 C43 C42 0.4(14)
C47 C42 C43 C44 -1.8(12)
C33 C42 C43 C44 179.9(8)
N7 N8 C50 C49 1.2(17)
N7 C48 C49 C50 0(2)
N8 C50 C49 C48 -1(2)
N5 C26 C27 C28 -4.1(19)
C29 C28 C27 C26 3.7(18)
C6 C7 C8 C9 0.1(12)
C6 C7 C8 C17 179.0(8)
C11 C12 C13 C14 0.5(18)
C15 C14 C13 C12 -0.3(19)
C5 N1 C1 C2 -2.0(18)
Hg2 N1 C1 C2 178.0(10)
C3 C2 C1 N1 0(2)
C7 C8 C9 C10 0.0(12)
C17 C8 C9 C10 -178.8(8)
N2 C10 C9 C8 -0.5(13)
C11 C10 C9 C8 177.6(8)
C9 C8 C17 C22 148.7(9)
C7 C8 C17 C22 -30.1(12)
C9 C8 C17 C18 -30.3(13)
C7 C8 C17 C18 150.9(9)
C22 C17 C18 C19 1.1(13)
C8 C17 C18 C19 -179.8(8)
C18 C17 C22 C21 -0.2(14)
C8 C17 C22 C21 -179.2(8)
C17 C18 C19 C20 -1.9(14)
C21 C20 C19 C18 1.6(14)
N3 C20 C19 C18 -179.7(8)
C19 C20 C21 C22 -0.7(14)
N3 C20 C21 C22 -179.4(8)
C17 C22 C21 C20 -0.1(14)
C21 C20 N3 C23 6.2(15)
C19 C20 N3 C23 -172.5(11)
C21 C20 N3 N4 -170.3(10)
C19 C20 N3 N4 11.0(15)
C23 N3 N4 C25 -0.2(14)
C20 N3 N4 C25 176.7(10)
N4 N3 C23 C24 2.2(16)
C20 N3 C23 C24 -174.8(11)
N3 C23 C24 C25 -3.4(19)
N3 N4 C25 C24 -1.7(15)
C23 C24 C25 N4 3.2(19)
